data_7710627
loop_
_publ_author_name
'Gross, Peter'
'Zhang, Yue'
'Bayarjargal, Lkhamsuren'
'Winkler, Bjoern'
'H\"oppe, Henning A.'

_publ_section_title
;
 New Alkaline-Earth Amidosulfates and their Unexpected Decomposition to
 S4N4
;
_journal_name_full 'Dalton Transactions'
_journal_paper_doi 10.1039/D2DT01380K
_journal_year 2022
_chemical_formula_sum 'H4 N2 O6 S2 Sr'
_chemical_formula_weight 279.79
_space_group_crystal_system monoclinic
_space_group_IT_number 4
_space_group_name_Hall 'P 2yb'
_space_group_name_H-M_alt 'P 1 21 1'
_atom_sites_solution_hydrogens difmap
_audit_creation_method SHELXL-2018/3
_audit_update_record
;
2021-10-27 deposited with the CCDC.	2022-06-06 downloaded from the CCDC.
;
_cell_angle_alpha 90
_cell_angle_beta 107.246(3)
_cell_angle_gamma 90
_cell_formula_units_Z 2
_cell_length_a 7.0047(3)
_cell_length_b 7.0574(3)
_cell_length_c 7.1430(3)
_cell_measurement_reflns_used 8517
_cell_measurement_temperature 296(2)
_cell_measurement_theta_max 25.597
_cell_measurement_theta_min 2.986
_cell_volume 337.24(3)
_computing_structure_refinement 'SHELXL-2018/3 (Sheldrick, 2018)'
_diffrn_ambient_temperature 296(2)
_diffrn_measured_fraction_theta_full 1.000
_diffrn_measured_fraction_theta_max 0.999
_diffrn_measurement_device_type 'D8 Venture Bruker'
_diffrn_measurement_method 'generic phi and omega scans'
_diffrn_radiation_type MoK\a
_diffrn_radiation_wavelength 0.71073
_diffrn_reflns_av_R_equivalents 0.0819
_diffrn_reflns_av_unetI/netI 0.0420
_diffrn_reflns_Laue_measured_fraction_full 1.000
_diffrn_reflns_Laue_measured_fraction_max 0.999
_diffrn_reflns_limit_h_max 8
_diffrn_reflns_limit_h_min -8
_diffrn_reflns_limit_k_max 8
_diffrn_reflns_limit_k_min -8
_diffrn_reflns_limit_l_max 8
_diffrn_reflns_limit_l_min -8
_diffrn_reflns_number 8517
_diffrn_reflns_point_group_measured_fraction_full 0.998
_diffrn_reflns_point_group_measured_fraction_max 0.995
_diffrn_reflns_theta_full 25.242
_diffrn_reflns_theta_max 25.597
_diffrn_reflns_theta_min 2.986
_exptl_absorpt_coefficient_mu 8.600
_exptl_crystal_colour colourless
_exptl_crystal_density_diffrn 2.755
_exptl_crystal_description block
_exptl_crystal_F_000 272
_exptl_crystal_size_max 0.20
_exptl_crystal_size_mid 0.02
_exptl_crystal_size_min 0.02
_exptl_transmission_factor_max 0.7452
_exptl_transmission_factor_min 0.5057
_refine_diff_density_max 0.396
_refine_diff_density_min -0.317
_refine_diff_density_rms 0.090
_refine_ls_abs_structure_details
;
 Refined as an inversion twin.
;
_refine_ls_abs_structure_Flack 0.430(12)
_refine_ls_extinction_method none
_refine_ls_goodness_of_fit_ref 1.049
_refine_ls_hydrogen_treatment refxyz
_refine_ls_matrix_type full
_refine_ls_number_parameters 113
_refine_ls_number_reflns 1255
_refine_ls_number_restraints 4
_refine_ls_restrained_S_all 1.048
_refine_ls_R_factor_all 0.0318
_refine_ls_R_factor_gt 0.0267
_refine_ls_shift/su_max 0.000
_refine_ls_shift/su_mean 0.000
_refine_ls_structure_factor_coef Fsqd
_refine_ls_weighting_details 'w=1/[\s^2^(Fo^2^)+(0.0197P)^2^] where P=(Fo^2^+2Fc^2^)/3'
_refine_ls_weighting_scheme calc
_refine_ls_wR_factor_gt 0.0481
_refine_ls_wR_factor_ref 0.0493
_reflns_Friedel_coverage 0.832
_reflns_Friedel_fraction_full 0.995
_reflns_Friedel_fraction_max 0.991
_reflns_number_gt 1157
_reflns_number_total 1255
_reflns_threshold_expression 'I > 2\s(I)'
_cod_data_source_file d2dt01380k2.cif
_cod_data_source_block mo_81Sr_0m
_cod_original_sg_symbol_H-M 'P 21'
_cod_database_code 7710627
_shelx_shelxl_version_number 2018/3
_shelx_space_group_comment
;
The symmetry employed for this shelxl refinement is uniquely defined
by the following loop, which should always be used as a source of
symmetry information in preference to the above space-group names.
They are only intended as comments.
;

loop_
_space_group_symop_operation_xyz
'x, y, z'
'-x, y+1/2, -z'

loop_
_atom_site_label
_atom_site_type_symbol
_atom_site_fract_x
_atom_site_fract_y
_atom_site_fract_z
_atom_site_U_iso_or_equiv
_atom_site_adp_type
_atom_site_occupancy
_atom_site_site_symmetry_order
_atom_site_calc_flag
_atom_site_refinement_flags_posn
_atom_site_refinement_flags_adp
_atom_site_refinement_flags_occupancy
_atom_site_disorder_assembly
_atom_site_disorder_group
Sr1 Sr 0.37062(9) 0.53926(13) 0.11294(9) 0.01918(16) Uani 1 1 d . . . . .
S1 S 0.2184(3) 1.0070(3) 0.0533(3) 0.0197(5) Uani 1 1 d . . . . .
S2 S 0.7606(3) 0.8634(3) 0.4246(3) 0.0213(4) Uani 1 1 d . . . . .
O11 O -0.0069(6) 0.5365(14) 0.0432(7) 0.0315(11) Uani 1 1 d . . . . .
O21 O 0.6844(9) 0.6752(8) 0.3653(9) 0.0296(13) Uani 1 1 d . . . . .
O22 O 0.2362(9) 0.4800(7) -0.2594(8) 0.0329(15) Uani 1 1 d . . . . .
O13 O 0.3092(7) 0.8769(8) -0.0560(8) 0.0254(12) Uani 1 1 d . . . . .
O12 O 0.3343(8) 0.1820(8) 0.0918(9) 0.0328(14) Uani 1 1 d . . . . .
O23 O 0.3438(8) 0.4558(8) 0.4537(8) 0.0310(14) Uani 1 1 d . . . . .
N2 N 0.9944(10) 0.8336(11) 0.5439(10) 0.0284(16) Uani 1 1 d D . . . .
H21 H 1.076(10) 0.935(8) 0.623(11) 0.034 Uiso 1 1 d D U . . .
H22 H 1.008(12) 0.730(8) 0.639(9) 0.028 Uiso 1 1 d D U . . .
N1 N 0.2396(10) 0.8975(11) 0.2591(10) 0.0313(17) Uani 1 1 d D . . . .
H11 H 0.351(9) 0.947(10) 0.368(9) 0.038 Uiso 1 1 d D U . . .
H12 H 0.123(12) 0.888(12) 0.295(12) 0.038 Uiso 1 1 d . U . . .

loop_
_atom_site_aniso_label
_atom_site_aniso_U_11
_atom_site_aniso_U_22
_atom_site_aniso_U_33
_atom_site_aniso_U_23
_atom_site_aniso_U_13
_atom_site_aniso_U_12
Sr1 0.0189(3) 0.0160(3) 0.0222(3) -0.0010(4) 0.0055(2) -0.0009(4)
S1 0.0179(8) 0.0164(14) 0.0252(9) -0.0005(8) 0.0069(6) -0.0009(8)
S2 0.0211(10) 0.0224(11) 0.0204(9) -0.0019(8) 0.0059(7) -0.0016(8)
O11 0.017(2) 0.033(3) 0.041(3) -0.001(5) 0.0052(19) -0.002(4)
O21 0.033(3) 0.021(3) 0.034(3) -0.006(2) 0.010(3) -0.010(2)
O22 0.050(4) 0.025(4) 0.022(3) -0.004(2) 0.009(3) -0.004(2)
O13 0.027(3) 0.022(3) 0.031(3) 0.000(3) 0.014(2) 0.005(2)
O12 0.034(4) 0.015(3) 0.043(4) 0.000(3) 0.002(3) -0.009(2)
O23 0.027(3) 0.037(3) 0.030(3) 0.006(2) 0.011(2) -0.006(2)
N2 0.019(3) 0.033(5) 0.029(4) -0.004(3) 0.001(3) -0.001(3)
N1 0.026(4) 0.042(5) 0.027(4) 0.001(3) 0.009(3) -0.005(3)

loop_
_atom_type_symbol
_atom_type_description
_atom_type_scat_dispersion_real
_atom_type_scat_dispersion_imag
_atom_type_scat_source
N N 0.0061 0.0033 'International Tables Vol C Tables 4.2.6.8 and 6.1.1.4'
H H 0.0000 0.0000 'International Tables Vol C Tables 4.2.6.8 and 6.1.1.4'
O O 0.0106 0.0060 'International Tables Vol C Tables 4.2.6.8 and 6.1.1.4'
S S 0.1246 0.1234 'International Tables Vol C Tables 4.2.6.8 and 6.1.1.4'
Sr Sr -1.5307 3.2498 'International Tables Vol C Tables 4.2.6.8 and 6.1.1.4'

loop_
_geom_angle_atom_site_label_1
_geom_angle_atom_site_label_2
_geom_angle_atom_site_label_3
_geom_angle
_geom_angle_site_symmetry_1
_geom_angle_site_symmetry_3
_geom_angle_publ_flag
O12 Sr1 O11 84.3(3) . . ?
O12 Sr1 O23 78.10(19) . . ?
O11 Sr1 O23 79.61(17) . . ?
O12 Sr1 O22 77.16(18) . . ?
O11 Sr1 O22 75.87(17) . . ?
O23 Sr1 O22 146.56(18) . . ?
O12 Sr1 O21 117.48(18) . . ?
O11 Sr1 O21 139.6(2) . . ?
O23 Sr1 O21 73.08(18) . . ?
O22 Sr1 O21 139.13(18) . . ?
O12 Sr1 O13 150.26(19) . . ?
O11 Sr1 O13 84.2(2) . . ?
O23 Sr1 O13 126.26(17) . . ?
O22 Sr1 O13 73.48(16) . . ?
O21 Sr1 O13 88.48(18) . . ?
O12 Sr1 O13 68.66(17) . 2_645 ?
O11 Sr1 O13 147.5(2) . 2_645 ?
O23 Sr1 O13 110.43(17) . 2_645 ?
O22 Sr1 O13 80.73(17) . 2_645 ?
O21 Sr1 O13 71.58(18) . 2_645 ?
O13 Sr1 O13 110.43(11) . 2_645 ?
O12 Sr1 N1 145.9(2) . . ?
O11 Sr1 N1 70.4(3) . . ?
O23 Sr1 N1 75.27(18) . . ?
O22 Sr1 N1 116.25(19) . . ?
O21 Sr1 N1 74.15(19) . . ?
O13 Sr1 N1 51.04(17) . . ?
O13 Sr1 N1 141.36(18) 2_645 . ?
O12 Sr1 O12 111.84(15) . 2_655 ?
O11 Sr1 O12 136.51(18) . 2_655 ?
O23 Sr1 O12 141.73(16) . 2_655 ?
O22 Sr1 O12 69.49(17) . 2_655 ?
O21 Sr1 O12 69.67(17) . 2_655 ?
O13 Sr1 O12 61.57(14) . 2_655 ?
O13 Sr1 O12 48.90(15) 2_645 2_655 ?
N1 Sr1 O12 102.21(18) . 2_655 ?
O12 Sr1 S1 89.61(14) . 2_645 ?
O11 Sr1 S1 149.60(12) . 2_645 ?
O23 Sr1 S1 128.17(13) . 2_645 ?
O22 Sr1 S1 73.73(14) . 2_645 ?
O21 Sr1 S1 68.78(13) . 2_645 ?
O13 Sr1 S1 86.66(10) . 2_645 ?
O13 Sr1 S1 23.78(11) 2_645 2_645 ?
N1 Sr1 S1 123.66(14) . 2_645 ?
O12 Sr1 S1 25.12(11) 2_655 2_645 ?
O12 Sr1 S1 157.07(13) . . ?
O11 Sr1 S1 73.6(2) . . ?
O23 Sr1 S1 103.27(13) . . ?
O22 Sr1 S1 91.30(12) . . ?
O21 Sr1 S1 84.19(14) . . ?
O13 Sr1 S1 23.34(11) . . ?
O13 Sr1 S1 129.57(12) 2_645 . ?
N1 Sr1 S1 28.08(14) . . ?
O12 Sr1 S1 81.55(11) 2_655 . ?
S1 Sr1 S1 106.30(5) 2_645 . ?
O12 Sr1 Sr1 40.47(14) . 2_645 ?
O11 Sr1 Sr1 115.6(2) . 2_645 ?
O23 Sr1 Sr1 108.19(13) . 2_645 ?
O22 Sr1 Sr1 64.15(12) . 2_645 ?
O21 Sr1 Sr1 101.11(13) . 2_645 ?
O13 Sr1 Sr1 124.96(11) . 2_645 ?
O13 Sr1 Sr1 32.30(11) 2_645 2_645 ?
N1 Sr1 Sr1 173.30(14) . 2_645 ?
O12 Sr1 Sr1 71.45(10) 2_655 2_645 ?
S1 Sr1 Sr1 49.66(4) 2_645 2_645 ?
S1 Sr1 Sr1 148.29(4) . 2_645 ?
O11 S1 O12 113.6(5) 2 1_565 ?
O11 S1 O13 112.3(4) 2 . ?
O12 S1 O13 109.0(3) 1_565 . ?
O11 S1 N1 107.7(4) 2 . ?
O12 S1 N1 109.5(4) 1_565 . ?
O13 S1 N1 104.2(4) . . ?
O11 S1 Sr1 132.0(2) 2 2_655 ?
O12 S1 Sr1 62.1(3) 1_565 2_655 ?
O13 S1 Sr1 46.9(2) . 2_655 ?
N1 S1 Sr1 118.9(3) . 2_655 ?
O11 S1 Sr1 115.5(4) 2 . ?
O12 S1 Sr1 130.6(2) 1_565 . ?
O13 S1 Sr1 45.7(2) . . ?
N1 S1 Sr1 59.6(3) . . ?
Sr1 S1 Sr1 81.16(4) 2_655 . ?
O22 S2 O21 112.2(3) 2_655 . ?
O22 S2 O23 111.5(3) 2_655 2_656 ?
O21 S2 O23 112.4(3) . 2_656 ?
O22 S2 N2 104.2(4) 2_655 . ?
O21 S2 N2 105.2(4) . . ?
O23 S2 N2 110.8(3) 2_656 . ?
S1 O11 Sr1 161.8(4) 2_545 . ?
S2 O21 Sr1 135.2(4) . . ?
S2 O22 Sr1 147.7(3) 2_645 . ?
S1 O13 Sr1 111.0(3) . . ?
S1 O13 Sr1 109.3(3) . 2_655 ?
Sr1 O13 Sr1 115.32(18) . 2_655 ?
S1 O12 Sr1 153.4(4) 1_545 . ?
S1 O12 Sr1 92.8(3) 1_545 2_645 ?
Sr1 O12 Sr1 106.73(19) . 2_645 ?
S2 O23 Sr1 150.0(4) 2_646 . ?
S1 N1 Sr1 92.4(3) . . ?

loop_
_geom_bond_atom_site_label_1
_geom_bond_atom_site_label_2
_geom_bond_distance
_geom_bond_site_symmetry_2
_geom_bond_publ_flag
Sr1 O12 2.534(5) . ?
Sr1 O11 2.542(4) . ?
Sr1 O23 2.564(5) . ?
Sr1 O22 2.579(6) . ?
Sr1 O21 2.579(6) . ?
Sr1 O13 2.648(5) . ?
Sr1 O13 2.655(5) 2_645 ?
Sr1 N1 2.982(8) . ?
Sr1 O12 3.036(6) 2_655 ?
Sr1 S1 3.4317(18) 2_645 ?
Sr1 S1 3.456(2) . ?
Sr1 Sr1 4.4805(7) 2_645 ?
S1 O11 1.451(5) 2 ?
S1 O12 1.459(6) 1_565 ?
S1 O13 1.467(5) . ?
S1 N1 1.628(7) . ?
S2 O22 1.444(6) 2_655 ?
S2 O21 1.447(6) . ?
S2 O23 1.448(5) 2_656 ?
S2 N2 1.620(7) . ?
